data_7019274
loop_
_publ_author_name
'Evangelio, Emi'
'Rath, Nigam P.'
'Mirica, Liviu M.'

_publ_section_title
;
 Cycloaddition reactivity studies of first-row transition metal-azide
 complexes and alkynes: an inorganic click reaction for metalloenzyme
 inhibitor synthesis.
;
_journal_issue 26
_journal_name_full 'Dalton transactions (Cambridge, England : 2003)'
_journal_page_first 8010
_journal_page_last 8021
_journal_paper_doi 10.1039/c2dt30145h
_journal_volume 41
_journal_year 2012
_chemical_formula_moiety 'C14 H32 Co N7, Cl O4'
_chemical_formula_sum 'C14 H32 Cl Co N7 O4'
_chemical_formula_weight 456.85
_chemical_name_systematic
;
?
;
_space_group_IT_number 33
_symmetry_cell_setting orthorhombic
_symmetry_space_group_name_Hall 'P 2c -2n'
_symmetry_space_group_name_H-M 'P n a 21'
_atom_sites_solution_hydrogens geom
_atom_sites_solution_primary direct
_atom_sites_solution_secondary difmap
_audit_creation_method SHELXL-97
_cell_angle_alpha 90.00
_cell_angle_beta 90.00
_cell_angle_gamma 90.00
_cell_formula_units_Z 4
_cell_length_a 13.9561(9)
_cell_length_b 15.2417(10)
_cell_length_c 9.2732(5)
_cell_measurement_reflns_used 9963
_cell_measurement_temperature 100(2)
_cell_measurement_theta_max 27.12
_cell_measurement_theta_min 2.57
_cell_volume 1972.5(2)
_computing_cell_refinement 'Bruker SAINT'
_computing_data_collection 'Bruker APEX2'
_computing_data_reduction 'Bruker SAINT'
_computing_molecular_graphics 'Bruker SHELXTL'
_computing_publication_material 'Bruker SHELXTL'
_computing_structure_refinement 'SHELXL-97 (Sheldrick, 2008)'
_computing_structure_solution 'SHELXS-97 (Sheldrick, 2008)'
_diffrn_ambient_temperature 100(2)
_diffrn_measured_fraction_theta_full 1.000
_diffrn_measured_fraction_theta_max 0.997
_diffrn_measurement_device_type 'Bruker APEX-II CCD'
_diffrn_measurement_method '\f and \w scans'
_diffrn_radiation_monochromator graphite
_diffrn_radiation_source 'fine-focus sealed tube'
_diffrn_radiation_type MoK\a
_diffrn_radiation_wavelength 0.71073
_diffrn_reflns_av_R_equivalents 0.0294
_diffrn_reflns_av_sigmaI/netI 0.0263
_diffrn_reflns_limit_h_max 17
_diffrn_reflns_limit_h_min -17
_diffrn_reflns_limit_k_max 19
_diffrn_reflns_limit_k_min -19
_diffrn_reflns_limit_l_max 11
_diffrn_reflns_limit_l_min -11
_diffrn_reflns_number 23032
_diffrn_reflns_theta_full 25.00
_diffrn_reflns_theta_max 27.23
_diffrn_reflns_theta_min 1.98
_exptl_absorpt_coefficient_mu 1.042
_exptl_absorpt_correction_T_max 0.9075
_exptl_absorpt_correction_T_min 0.6509
_exptl_absorpt_correction_type multi-scan
_exptl_absorpt_process_details 'sadabs v2008/1'
_exptl_crystal_colour purple
_exptl_crystal_density_diffrn 1.538
_exptl_crystal_density_meas ?
_exptl_crystal_density_method 'not measured'
_exptl_crystal_description rod
_exptl_crystal_F_000 964
_exptl_crystal_size_max 0.45
_exptl_crystal_size_mid 0.10
_exptl_crystal_size_min 0.10
_refine_diff_density_max 0.303
_refine_diff_density_min -0.267
_refine_diff_density_rms 0.045
_refine_ls_abs_structure_details 'Flack H D (1983), Acta Cryst. A39, 876-881'
_refine_ls_abs_structure_Flack 0.137(9)
_refine_ls_extinction_method none
_refine_ls_goodness_of_fit_ref 1.034
_refine_ls_hydrogen_treatment constr
_refine_ls_matrix_type full
_refine_ls_number_parameters 249
_refine_ls_number_reflns 4337
_refine_ls_number_restraints 1
_refine_ls_restrained_S_all 1.033
_refine_ls_R_factor_all 0.0244
_refine_ls_R_factor_gt 0.0214
_refine_ls_shift/su_max 0.001
_refine_ls_shift/su_mean 0.000
_refine_ls_structure_factor_coef Fsqd
_refine_ls_weighting_details 'calc w=1/[\s^2^(Fo^2^)+(0.0270P)^2^+0.1884P] where P=(Fo^2^+2Fc^2^)/3'
_refine_ls_weighting_scheme calc
_refine_ls_wR_factor_gt 0.0495
_refine_ls_wR_factor_ref 0.0506
_reflns_number_gt 4055
_reflns_number_total 4337
_reflns_threshold_expression >2sigma(I)
_cod_data_source_file c2dt30145h.txt
_cod_data_source_block l19210
_cod_depositor_comments
;
The following automatic conversions were performed:

'_symmetry_cell_setting' value 'Orthorhombic' changed to
'orthorhombic' according to
/home/saulius/struct/CIF-dictionaries/cif_core.dic dictionary named
'cif_core.dic' version 2.4.1 from 2010-06-29.

Automatic conversion script
Id: cif_fix_values 1891 2012-01-12 08:04:46Z andrius 

The following automatic conversions were performed:

'_exptl_crystal_density_meas' value 'no' was changed to '?' - the
value is perceived as not measured.

Automatic conversion script
Id: cif_fix_values 3008 2015-01-20 13:52:24Z robertas 
;
_cod_original_sg_symbol_H-M Pna2(1)
_cod_database_code 7019274

loop_
_symmetry_equiv_pos_as_xyz
'x, y, z'
'-x, -y, z+1/2'
'x+1/2, -y+1/2, z'
'-x+1/2, y+1/2, z+1/2'

loop_
_atom_site_label
_atom_site_type_symbol
_atom_site_fract_x
_atom_site_fract_y
_atom_site_fract_z
_atom_site_U_iso_or_equiv
_atom_site_adp_type
_atom_site_occupancy
_atom_site_symmetry_multiplicity
_atom_site_calc_flag
_atom_site_refinement_flags
Co1 Co 0.764563(14) 0.877522(12) 0.00141(3) 0.01004(5) Uani 1 1 d .
N1 N 0.85210(11) 0.87942(9) 0.18812(16) 0.0123(3) Uani 1 1 d .
N2 N 0.88669(11) 0.84935(10) -0.14454(16) 0.0138(3) Uani 1 1 d .
N3 N 0.71796(10) 0.95860(9) -0.16968(16) 0.0134(3) Uani 1 1 d .
N4 N 0.65441(10) 0.93240(9) 0.15143(16) 0.0136(3) Uani 1 1 d .
N5 N 0.70174(10) 0.76183(8) -0.0137(2) 0.0172(3) Uani 1 1 d .
N6 N 0.72990(11) 0.68890(10) -0.02363(18) 0.0191(4) Uani 1 1 d .
N7 N 0.75512(12) 0.61657(10) -0.0320(2) 0.0291(5) Uani 1 1 d .
C1 C 0.95084(13) 0.91501(11) 0.1707(2) 0.0151(4) Uani 1 1 d .
H1A H 0.9855 0.9074 0.2631 0.018 Uiso 1 1 calc R
H1B H 0.9461 0.9788 0.1520 0.018 Uiso 1 1 calc R
C2 C 1.00978(13) 0.87404(12) 0.0523(2) 0.0155(4) Uani 1 1 d .
H2A H 1.0090 0.8096 0.0650 0.019 Uiso 1 1 calc R
H2B H 1.0770 0.8939 0.0628 0.019 Uiso 1 1 calc R
C3 C 0.97602(13) 0.89540(13) -0.0993(2) 0.0166(4) Uani 1 1 d .
H3A H 0.9652 0.9595 -0.1062 0.020 Uiso 1 1 calc R
H3B H 1.0278 0.8801 -0.1679 0.020 Uiso 1 1 calc R
C4 C 0.85574(14) 0.88494(12) -0.2862(2) 0.0178(4) Uani 1 1 d .
H4A H 0.8136 0.8419 -0.3349 0.021 Uiso 1 1 calc R
H4B H 0.9125 0.8947 -0.3481 0.021 Uiso 1 1 calc R
C5 C 0.80261(14) 0.97043(13) -0.2664(2) 0.0170(4) Uani 1 1 d .
H5A H 0.8463 1.0147 -0.2243 0.020 Uiso 1 1 calc R
H5B H 0.7809 0.9924 -0.3614 0.020 Uiso 1 1 calc R
C6 C 0.68364(13) 1.04867(11) -0.1335(2) 0.0166(4) Uani 1 1 d .
H6A H 0.6598 1.0767 -0.2228 0.020 Uiso 1 1 calc R
H6B H 0.7390 1.0835 -0.0991 0.020 Uiso 1 1 calc R
C7 C 0.60528(11) 1.05316(11) -0.0205(2) 0.0170(4) Uani 1 1 d .
H7A H 0.5524 1.0137 -0.0499 0.020 Uiso 1 1 calc R
H7B H 0.5796 1.1137 -0.0179 0.020 Uiso 1 1 calc R
C8 C 0.63754(13) 1.02785(11) 0.1308(2) 0.0166(4) Uani 1 1 d .
H8A H 0.6975 1.0598 0.1533 0.020 Uiso 1 1 calc R
H8B H 0.5882 1.0474 0.2005 0.020 Uiso 1 1 calc R
C9 C 0.69635(13) 0.91816(12) 0.29723(19) 0.0177(4) Uani 1 1 d .
H9A H 0.6845 0.8569 0.3280 0.021 Uiso 1 1 calc R
H9B H 0.6648 0.9577 0.3674 0.021 Uiso 1 1 calc R
C10 C 0.80274(13) 0.93577(12) 0.2962(2) 0.0167(4) Uani 1 1 d .
H10A H 0.8143 0.9983 0.2730 0.020 Uiso 1 1 calc R
H10B H 0.8295 0.9240 0.3932 0.020 Uiso 1 1 calc R
C11 C 0.85768(14) 0.78810(11) 0.2437(2) 0.0174(4) Uani 1 1 d .
H11A H 0.8930 0.7876 0.3351 0.026 Uiso 1 1 calc R
H11B H 0.8910 0.7511 0.1733 0.026 Uiso 1 1 calc R
H11C H 0.7928 0.7654 0.2594 0.026 Uiso 1 1 calc R
C12 C 0.90927(14) 0.75509(12) -0.1663(2) 0.0211(4) Uani 1 1 d .
H12A H 0.9645 0.7496 -0.2310 0.032 Uiso 1 1 calc R
H12B H 0.8538 0.7255 -0.2091 0.032 Uiso 1 1 calc R
H12C H 0.9244 0.7280 -0.0732 0.032 Uiso 1 1 calc R
C13 C 0.64203(14) 0.91123(13) -0.2489(2) 0.0191(4) Uani 1 1 d .
H13A H 0.6234 0.9452 -0.3341 0.029 Uiso 1 1 calc R
H13B H 0.5863 0.9034 -0.1861 0.029 Uiso 1 1 calc R
H13C H 0.6661 0.8537 -0.2792 0.029 Uiso 1 1 calc R
C14 C 0.56204(13) 0.88470(12) 0.1467(2) 0.0187(4) Uani 1 1 d .
H14A H 0.5190 0.9082 0.2207 0.028 Uiso 1 1 calc R
H14B H 0.5733 0.8222 0.1648 0.028 Uiso 1 1 calc R
H14C H 0.5327 0.8921 0.0514 0.028 Uiso 1 1 calc R
Cl1 Cl 0.88258(3) 1.19941(2) -0.01088(5) 0.01490(8) Uani 1 1 d .
O1 O 0.91062(12) 1.11336(9) 0.03686(16) 0.0339(4) Uani 1 1 d .
O2 O 0.79326(11) 1.22371(10) 0.05610(16) 0.0293(3) Uani 1 1 d .
O3 O 0.86979(9) 1.19685(9) -0.16475(14) 0.0223(3) Uani 1 1 d .
O4 O 0.95542(10) 1.26209(9) 0.02602(16) 0.0289(4) Uani 1 1 d .

loop_
_atom_site_aniso_label
_atom_site_aniso_U_11
_atom_site_aniso_U_22
_atom_site_aniso_U_33
_atom_site_aniso_U_23
_atom_site_aniso_U_13
_atom_site_aniso_U_12
Co1 0.01038(9) 0.00914(9) 0.01059(11) -0.00004(11) -0.00021(12) -0.00044(7)
N1 0.0125(7) 0.0124(7) 0.0119(8) 0.0005(6) 0.0012(6) 0.0021(6)
N2 0.0140(7) 0.0141(7) 0.0132(8) -0.0007(6) 0.0006(6) -0.0006(6)
N3 0.0131(7) 0.0136(7) 0.0135(8) -0.0006(6) -0.0003(6) 0.0015(6)
N4 0.0136(7) 0.0124(7) 0.0148(8) -0.0009(6) 0.0002(6) 0.0001(6)
N5 0.0200(7) 0.0114(6) 0.0201(8) -0.0010(7) 0.0037(8) -0.0044(5)
N6 0.0207(7) 0.0184(7) 0.0182(10) -0.0001(7) 0.0041(6) -0.0044(6)
N7 0.0347(10) 0.0128(7) 0.0399(15) -0.0009(7) 0.0120(8) 0.0011(6)
C1 0.0131(9) 0.0139(8) 0.0183(10) 0.0017(7) -0.0042(7) -0.0010(7)
C2 0.0092(8) 0.0176(9) 0.0198(9) 0.0024(7) 0.0000(6) -0.0017(7)
C3 0.0111(9) 0.0220(9) 0.0169(10) 0.0023(8) 0.0007(7) -0.0003(7)
C4 0.0179(9) 0.0220(9) 0.0136(10) -0.0012(8) 0.0008(7) 0.0011(7)
C5 0.0182(9) 0.0208(9) 0.0120(10) 0.0029(7) 0.0007(7) 0.0011(8)
C6 0.0177(10) 0.0120(8) 0.0201(10) 0.0016(7) -0.0019(7) 0.0011(7)
C7 0.0163(8) 0.0149(7) 0.0198(11) 0.0002(8) -0.0040(8) 0.0050(6)
C8 0.0168(9) 0.0130(8) 0.0201(10) -0.0040(7) 0.0004(7) 0.0034(7)
C9 0.0194(9) 0.0206(9) 0.0130(9) 0.0002(7) 0.0038(7) 0.0021(8)
C10 0.0198(9) 0.0180(9) 0.0123(10) -0.0030(7) -0.0030(7) 0.0021(8)
C11 0.0169(9) 0.0166(9) 0.0187(10) 0.0049(7) 0.0007(7) 0.0017(7)
C12 0.0214(10) 0.0188(9) 0.0230(10) -0.0037(8) 0.0050(8) 0.0018(8)
C13 0.0202(10) 0.0214(10) 0.0158(10) -0.0027(8) -0.0047(7) 0.0014(8)
C14 0.0135(9) 0.0192(9) 0.0235(10) -0.0025(8) 0.0046(7) -0.0016(7)
Cl1 0.01617(17) 0.01317(16) 0.0154(2) -0.00012(19) -0.0013(2) 0.00119(13)
O1 0.0503(10) 0.0188(7) 0.0324(10) 0.0066(6) -0.0140(7) 0.0086(6)
O2 0.0238(8) 0.0329(8) 0.0311(8) -0.0125(6) 0.0099(6) -0.0014(6)
O3 0.0270(7) 0.0245(7) 0.0152(7) 0.0003(6) -0.0006(6) 0.0016(6)
O4 0.0232(7) 0.0308(7) 0.0326(10) -0.0060(6) -0.0022(6) -0.0110(5)

loop_
_atom_type_symbol
_atom_type_description
_atom_type_scat_dispersion_real
_atom_type_scat_dispersion_imag
_atom_type_scat_source
C C 0.0033 0.0016 'International Tables Vol C Tables 4.2.6.8 and 6.1.1.4'
H H 0.0000 0.0000 'International Tables Vol C Tables 4.2.6.8 and 6.1.1.4'
N N 0.0061 0.0033 'International Tables Vol C Tables 4.2.6.8 and 6.1.1.4'
O O 0.0106 0.0060 'International Tables Vol C Tables 4.2.6.8 and 6.1.1.4'
Cl Cl 0.1484 0.1585 'International Tables Vol C Tables 4.2.6.8 and 6.1.1.4'
Co Co 0.3494 0.9721 'International Tables Vol C Tables 4.2.6.8 and 6.1.1.4'

loop_
_geom_angle_atom_site_label_1
_geom_angle_atom_site_label_2
_geom_angle_atom_site_label_3
_geom_angle
N5 Co1 N3 109.42(7)
N5 Co1 N1 109.03(7)
N3 Co1 N1 141.50(6)
N5 Co1 N2 97.19(6)
N3 Co1 N2 83.78(6)
N1 Co1 N2 93.34(6)
N5 Co1 N4 94.18(6)
N3 Co1 N4 92.11(6)
N1 Co1 N4 83.27(6)
N2 Co1 N4 168.63(5)
C11 N1 C10 109.33(15)
C11 N1 C1 109.27(13)
C10 N1 C1 106.90(14)
C11 N1 Co1 107.50(11)
C10 N1 Co1 106.93(11)
C1 N1 Co1 116.73(11)
C12 N2 C4 107.16(14)
C12 N2 C3 108.44(15)
C4 N2 C3 108.66(14)
C12 N2 Co1 115.68(11)
C4 N2 Co1 104.20(11)
C3 N2 Co1 112.32(11)
C13 N3 C6 109.34(14)
C13 N3 C5 109.11(15)
C6 N3 C5 106.14(14)
C13 N3 Co1 107.95(11)
C6 N3 Co1 117.88(11)
C5 N3 Co1 106.13(11)
C14 N4 C8 109.81(14)
C14 N4 C9 107.32(14)
C8 N4 C9 108.79(13)
C14 N4 Co1 113.35(11)
C8 N4 Co1 113.26(11)
C9 N4 Co1 103.90(10)
N6 N5 Co1 134.22(12)
N7 N6 N5 178.13(19)
N1 C1 C2 115.65(14)
N1 C1 H1A 108.4
C2 C1 H1A 108.4
N1 C1 H1B 108.4
C2 C1 H1B 108.4
H1A C1 H1B 107.4
C1 C2 C3 114.62(15)
C1 C2 H2A 108.6
C3 C2 H2A 108.6
C1 C2 H2B 108.6
C3 C2 H2B 108.6
H2A C2 H2B 107.6
N2 C3 C2 114.77(15)
N2 C3 H3A 108.6
C2 C3 H3A 108.6
N2 C3 H3B 108.6
C2 C3 H3B 108.6
H3A C3 H3B 107.6
N2 C4 C5 110.51(15)
N2 C4 H4A 109.5
C5 C4 H4A 109.5
N2 C4 H4B 109.5
C5 C4 H4B 109.5
H4A C4 H4B 108.1
N3 C5 C4 110.92(15)
N3 C5 H5A 109.5
C4 C5 H5A 109.5
N3 C5 H5B 109.5
C4 C5 H5B 109.5
H5A C5 H5B 108.0
N3 C6 C7 115.38(15)
N3 C6 H6A 108.4
C7 C6 H6A 108.4
N3 C6 H6B 108.4
C7 C6 H6B 108.4
H6A C6 H6B 107.5
C6 C7 C8 114.31(14)
C6 C7 H7A 108.7
C8 C7 H7A 108.7
C6 C7 H7B 108.7
C8 C7 H7B 108.7
H7A C7 H7B 107.6
N4 C8 C7 114.43(14)
N4 C8 H8A 108.7
C7 C8 H8A 108.7
N4 C8 H8B 108.7
C7 C8 H8B 108.7
H8A C8 H8B 107.6
N4 C9 C10 110.80(15)
N4 C9 H9A 109.5
C10 C9 H9A 109.5
N4 C9 H9B 109.5
C10 C9 H9B 109.5
H9A C9 H9B 108.1
N1 C10 C9 110.91(15)
N1 C10 H10A 109.5
C9 C10 H10A 109.5
N1 C10 H10B 109.5
C9 C10 H10B 109.5
H10A C10 H10B 108.0
N1 C11 H11A 109.5
N1 C11 H11B 109.5
H11A C11 H11B 109.5
N1 C11 H11C 109.5
H11A C11 H11C 109.5
H11B C11 H11C 109.5
N2 C12 H12A 109.5
N2 C12 H12B 109.5
H12A C12 H12B 109.5
N2 C12 H12C 109.5
H12A C12 H12C 109.5
H12B C12 H12C 109.5
N3 C13 H13A 109.5
N3 C13 H13B 109.5
H13A C13 H13B 109.5
N3 C13 H13C 109.5
H13A C13 H13C 109.5
H13B C13 H13C 109.5
N4 C14 H14A 109.5
N4 C14 H14B 109.5
H14A C14 H14B 109.5
N4 C14 H14C 109.5
H14A C14 H14C 109.5
H14B C14 H14C 109.5
O4 Cl1 O3 110.01(9)
O4 Cl1 O1 109.91(9)
O3 Cl1 O1 108.32(8)
O4 Cl1 O2 109.79(9)
O3 Cl1 O2 109.09(9)
O1 Cl1 O2 109.69(10)

loop_
_geom_bond_atom_site_label_1
_geom_bond_atom_site_label_2
_geom_bond_distance
Co1 N5 1.9742(13)
Co1 N3 2.1136(15)
Co1 N1 2.1192(15)
Co1 N2 2.2184(15)
Co1 N4 2.2357(15)
N1 C11 1.486(2)
N1 C10 1.489(2)
N1 C1 1.490(2)
N2 C12 1.485(2)
N2 C4 1.485(2)
N2 C3 1.491(2)
N3 C13 1.478(2)
N3 C6 1.492(2)
N3 C5 1.494(2)
N4 C14 1.481(2)
N4 C8 1.486(2)
N4 C9 1.489(2)
N5 N6 1.183(2)
N6 N7 1.160(2)
C1 C2 1.507(3)
C1 H1A 0.9900
C1 H1B 0.9900
C2 C3 1.518(3)
C2 H2A 0.9900
C2 H2B 0.9900
C3 H3A 0.9900
C3 H3B 0.9900
C4 C5 1.510(3)
C4 H4A 0.9900
C4 H4B 0.9900
C5 H5A 0.9900
C5 H5B 0.9900
C6 C7 1.516(3)
C6 H6A 0.9900
C6 H6B 0.9900
C7 C8 1.523(3)
C7 H7A 0.9900
C7 H7B 0.9900
C8 H8A 0.9900
C8 H8B 0.9900
C9 C10 1.509(3)
C9 H9A 0.9900
C9 H9B 0.9900
C10 H10A 0.9900
C10 H10B 0.9900
C11 H11A 0.9800
C11 H11B 0.9800
C11 H11C 0.9800
C12 H12A 0.9800
C12 H12B 0.9800
C12 H12C 0.9800
C13 H13A 0.9800
C13 H13B 0.9800
C13 H13C 0.9800
C14 H14A 0.9800
C14 H14B 0.9800
C14 H14C 0.9800
Cl1 O4 1.4363(13)
Cl1 O3 1.4385(14)
Cl1 O1 1.4386(13)
Cl1 O2 1.4411(14)

loop_
_geom_torsion_atom_site_label_1
_geom_torsion_atom_site_label_2
_geom_torsion_atom_site_label_3
_geom_torsion_atom_site_label_4
_geom_torsion
N5 Co1 N1 C11 10.44(13)
N3 Co1 N1 C11 -172.54(10)
N2 Co1 N1 C11 -88.34(11)
N4 Co1 N1 C11 102.56(11)
N5 Co1 N1 C10 -106.87(12)
N3 Co1 N1 C10 70.15(15)
N2 Co1 N1 C10 154.35(12)
N4 Co1 N1 C10 -14.75(11)
N5 Co1 N1 C1 133.55(11)
N3 Co1 N1 C1 -49.43(16)
N2 Co1 N1 C1 34.76(12)
N4 Co1 N1 C1 -134.34(12)
N5 Co1 N2 C12 -21.15(14)
N3 Co1 N2 C12 -130.02(13)
N1 Co1 N2 C12 88.51(13)
N4 Co1 N2 C12 160.7(2)
N5 Co1 N2 C4 96.19(11)
N3 Co1 N2 C4 -12.67(11)
N1 Co1 N2 C4 -154.14(11)
N4 Co1 N2 C4 -81.9(3)
N5 Co1 N2 C3 -146.38(12)
N3 Co1 N2 C3 104.76(12)
N1 Co1 N2 C3 -36.71(12)
N4 Co1 N2 C3 35.5(3)
N5 Co1 N3 C13 5.91(13)
N1 Co1 N3 C13 -171.10(11)
N2 Co1 N3 C13 101.36(12)
N4 Co1 N3 C13 -89.27(11)
N5 Co1 N3 C6 130.33(12)
N1 Co1 N3 C6 -46.68(16)
N2 Co1 N3 C6 -134.21(13)
N4 Co1 N3 C6 35.16(13)
N5 Co1 N3 C5 -110.96(12)
N1 Co1 N3 C5 72.03(14)
N2 Co1 N3 C5 -15.51(11)
N4 Co1 N3 C5 153.86(11)
N5 Co1 N4 C14 -20.75(13)
N3 Co1 N4 C14 88.89(12)
N1 Co1 N4 C14 -129.45(12)
N2 Co1 N4 C14 157.4(3)
N5 Co1 N4 C8 -146.73(12)
N3 Co1 N4 C8 -37.08(12)
N1 Co1 N4 C8 104.58(12)
N2 Co1 N4 C8 31.4(3)
N5 Co1 N4 C9 95.40(11)
N3 Co1 N4 C9 -154.95(10)
N1 Co1 N4 C9 -13.29(10)
N2 Co1 N4 C9 -86.5(3)
N3 Co1 N5 N6 122.3(2)
N1 Co1 N5 N6 -59.7(2)
N2 Co1 N5 N6 36.4(2)
N4 Co1 N5 N6 -144.0(2)
C11 N1 C1 C2 68.87(19)
C10 N1 C1 C2 -172.92(15)
Co1 N1 C1 C2 -53.32(17)
N1 C1 C2 C3 69.3(2)
C12 N2 C3 C2 -71.03(18)
C4 N2 C3 C2 172.81(14)
Co1 N2 C3 C2 58.06(17)
C1 C2 C3 N2 -73.7(2)
C12 N2 C4 C5 162.22(15)
C3 N2 C4 C5 -80.80(18)
Co1 N2 C4 C5 39.13(16)
C13 N3 C5 C4 -73.76(18)
C6 N3 C5 C4 168.52(15)
Co1 N3 C5 C4 42.33(17)
N2 C4 C5 N3 -57.5(2)
C13 N3 C6 C7 69.85(19)
C5 N3 C6 C7 -172.59(15)
Co1 N3 C6 C7 -53.89(19)
N3 C6 C7 C8 68.9(2)
C14 N4 C8 C7 -69.45(19)
C9 N4 C8 C7 173.37(15)
Co1 N4 C8 C7 58.38(17)
C6 C7 C8 N4 -73.2(2)
C14 N4 C9 C10 159.91(14)
C8 N4 C9 C10 -81.33(17)
Co1 N4 C9 C10 39.59(15)
C11 N1 C10 C9 -74.52(18)
C1 N1 C10 C9 167.31(14)
Co1 N1 C10 C9 41.58(17)
N4 C9 C10 N1 -57.28(19)
